data_7125178
loop_
_publ_author_name
'Plesniak, Mateusz P.'
'Just-Baringo, Xavier'
'Ortu, Fabrizio'
'Mills, David P.'
'Procter, David J.'

_publ_section_title
;
 SmCp<sup>R</sup><sub>2</sub>-mediated cross-coupling of allyl and
 propargyl ethers with ketoesters and a telescoped approach to complex
 cycloheptanols.
;
_journal_issue 92
_journal_name_full 'Chemical communications (Cambridge, England)'
_journal_page_first 13503
_journal_page_last 13506
_journal_paper_doi 10.1039/c6cc07318b
_journal_volume 52
_journal_year 2016
_chemical_formula_moiety 'C32 H66 O Si6 Sm'
_chemical_formula_sum 'C32 H66 O Si6 Sm'
_chemical_formula_weight 785.73
_chemical_properties_physical ', Air-sensitive,Moisture-sensitive'
_space_group_crystal_system monoclinic
_space_group_IT_number 14
_space_group_name_Hall '-P 2yn'
_space_group_name_H-M_alt 'P 1 21/n 1'
_atom_sites_solution_hydrogens geom
_audit_creation_date 2015-07-09
_audit_creation_method
;
Olex2 1.2
(compiled 2015.01.26 svn.r3150 for OlexSys, GUI svn.r4998)
;
_audit_update_record
;
2016-08-29 deposited with the CCDC.
2016-10-25 downloaded from the CCDC.
;
_cell_angle_alpha 90
_cell_angle_beta 97.974(3)
_cell_angle_gamma 90
_cell_formula_units_Z 4
_cell_length_a 11.2870(3)
_cell_length_b 22.3415(7)
_cell_length_c 16.9210(5)
_cell_measurement_reflns_used 6323
_cell_measurement_temperature 150.01(13)
_cell_measurement_theta_max 27.8930
_cell_measurement_theta_min 3.6510
_cell_volume 4225.7(2)
_computing_cell_refinement
;
CrysAlisPro, Agilent Technologies,
Version 1.171.36.32 (release 02-08-2013 CrysAlis171 .NET)
(compiled Aug  2 2013,16:46:58)
;
_computing_data_collection
;
CrysAlisPro, Agilent Technologies,
Version 1.171.36.32 (release 02-08-2013 CrysAlis171 .NET)
(compiled Aug  2 2013,16:46:58)
;
_computing_data_reduction
;
CrysAlisPro, Agilent Technologies,
Version 1.171.36.32 (release 02-08-2013 CrysAlis171 .NET)
(compiled Aug  2 2013,16:46:58)
;
_computing_molecular_graphics 'Olex2 (Dolomanov et al., 2009)'
_computing_publication_material 'Olex2 (Dolomanov et al., 2009)'
_computing_structure_refinement 'ShelXL (Sheldrick, 2015)'
_computing_structure_solution 'SIR2004 (Burla et al., 2007)'
_diffrn_ambient_temperature 150.01(13)
_diffrn_detector_area_resol_mean 8.0714
_diffrn_measured_fraction_theta_full 0.998
_diffrn_measured_fraction_theta_max 0.998
_diffrn_measurement_details
;
#__ type_ start__ end____ width___ exp.time_
  1 omega  -16.00   88.00   1.0000   11.0000
omega____ theta____ kappa____ phi______ frames
    -       19.4509    0.0000  120.0000 104

#__ type_ start__ end____ width___ exp.time_
  2 omega   63.00   96.00   1.0000   11.0000
omega____ theta____ kappa____ phi______ frames
    -       19.4509 -178.0000    0.0000 33

#__ type_ start__ end____ width___ exp.time_
  3 omega  -90.00  -39.00   1.0000   11.0000
omega____ theta____ kappa____ phi______ frames
    -      -18.3571 -178.0000 -150.0000 51

#__ type_ start__ end____ width___ exp.time_
  4 omega   39.00   89.00   1.0000   11.0000
omega____ theta____ kappa____ phi______ frames
    -       19.4509  178.0000 -180.0000 50
;
_diffrn_measurement_device_type 'SuperNova, Single source at offset, Eos'
_diffrn_measurement_method '\w scans'
_diffrn_orient_matrix_UB_11 -0.0616355000
_diffrn_orient_matrix_UB_12 0.0044240000
_diffrn_orient_matrix_UB_13 0.0023498000
_diffrn_orient_matrix_UB_21 -0.0129250000
_diffrn_orient_matrix_UB_22 -0.0287082000
_diffrn_orient_matrix_UB_23 -0.0170093000
_diffrn_orient_matrix_UB_31 0.0076754000
_diffrn_orient_matrix_UB_32 -0.0128605000
_diffrn_orient_matrix_UB_33 0.0386696000
_diffrn_radiation_monochromator mirror
_diffrn_radiation_type MoK\a
_diffrn_radiation_wavelength 0.71073
_diffrn_reflns_av_R_equivalents 0.0388
_diffrn_reflns_av_unetI/netI 0.0649
_diffrn_reflns_Laue_measured_fraction_full 0.998
_diffrn_reflns_Laue_measured_fraction_max 0.998
_diffrn_reflns_limit_h_max 13
_diffrn_reflns_limit_h_min -12
_diffrn_reflns_limit_k_max 26
_diffrn_reflns_limit_k_min -26
_diffrn_reflns_limit_l_max 20
_diffrn_reflns_limit_l_min -15
_diffrn_reflns_number 17017
_diffrn_reflns_point_group_measured_fraction_full 0.998
_diffrn_reflns_point_group_measured_fraction_max 0.998
_diffrn_reflns_theta_full 25.242
_diffrn_reflns_theta_max 25.350
_diffrn_reflns_theta_min 3.361
_diffrn_source 'SuperNova (Mo) X-ray Source'
_exptl_absorpt_coefficient_mu 1.581
_exptl_absorpt_correction_T_max 1.000
_exptl_absorpt_correction_T_min 0.833
_exptl_absorpt_correction_type gaussian
_exptl_absorpt_process_details
;
CrysAlisPro, Agilent Technologies,
Version 1.171.36.32 (release 02-08-2013 CrysAlis171 .NET)
(compiled Aug  2 2013,16:46:58)
Numerical absorption correction based on gaussian integration over
			a multifaceted crystal model
;
_exptl_crystal_colour red
_exptl_crystal_density_diffrn 1.235
_exptl_crystal_description block
_exptl_crystal_F_000 1648
_exptl_crystal_size_max 0.2346
_exptl_crystal_size_mid 0.1304
_exptl_crystal_size_min 0.0846
_refine_diff_density_max 1.196
_refine_diff_density_min -0.509
_refine_diff_density_rms 0.102
_refine_ls_extinction_method none
_refine_ls_goodness_of_fit_ref 1.043
_refine_ls_hydrogen_treatment constr
_refine_ls_matrix_type full
_refine_ls_number_parameters 379
_refine_ls_number_reflns 7723
_refine_ls_number_restraints 0
_refine_ls_restrained_S_all 1.043
_refine_ls_R_factor_all 0.0633
_refine_ls_R_factor_gt 0.0438
_refine_ls_shift/su_max 0.001
_refine_ls_shift/su_mean 0.000
_refine_ls_structure_factor_coef Fsqd
_refine_ls_weighting_details 'w=1/[\s^2^(Fo^2^)+(0.0284P)^2^+5.0623P] where P=(Fo^2^+2Fc^2^)/3'
_refine_ls_weighting_scheme calc
_refine_ls_wR_factor_gt 0.0846
_refine_ls_wR_factor_ref 0.0918
_reflns_Friedel_coverage 0.000
_reflns_number_gt 6037
_reflns_number_total 7723
_reflns_threshold_expression 'I > 2\s(I)'
_cod_data_source_file c6cc07318b2.cif
_cod_data_source_block 5c
_cod_database_code 7125178
_manchester_internal_coll_name adpm109
_manchester_internal_coll_client MP/DP/DPM
_manchester_internal_coll_type custom
_manchester_internal_coll_frame_time 11s
_manchester_internal_coll_frame_width 1
_manchester_internal_coll_frame_method '\w scans'
_manchester_internal_coll_user MP
_manchester_internal_coll_date 28/11/2014
_manchester_internal_process_user MP
_manchester_internal_process_date 02/12/2014
_manchester_internal_solution_user MP
_manchester_internal_solution_date 02/12/2014
_manchester_internal_refinement_user FO
_manchester_internal_refinement_date 21/07/2015
_manchester_internal_validation_user FO
_manchester_internal_validation_date 21/07/2015
_manchester_internal_archive_date 21/07/2015
_chemical_oxdiff_formula Sm(C5H2(SiC3H9)3)2OC4H8
_shelx_space_group_comment
;
The symmetry employed for this shelxl refinement is uniquely defined
by the following loop, which should always be used as a source of
symmetry information in preference to the above space-group names.
They are only intended as comments.
;
_reflns_odcompleteness_completeness 99.73
_reflns_odcompleteness_iscentric 1
_reflns_odcompleteness_theta 26.32
_olex2_refinement_description
;
1. Fixed Uiso
 At 1.2 times of:
  All C(H) groups, All C(H,H) groups
 At 1.5 times of:
  All C(H,H,H) groups
2.a Secondary CH2 refined with riding coordinates:
 C29(H29A,H29B), C30(H30A,H30B), C31(H31A,H31B), C32(H32A,H32B)
2.b Aromatic/amide H refined with riding coordinates:
 C3(H3), C5(H5), C17(H17), C19(H19)
2.c Idealised Me refined as rotating group:
 C6(H6A,H6B,H6C), C7(H7A,H7B,H7C), C8(H8A,H8B,H8C), C9(H9A,H9B,H9C), C10(H10A,
 H10B,H10C), C11(H11A,H11B,H11C), C12(H12A,H12B,H12C), C13(H13A,H13B,H13C),
 C14(H14A,H14B,H14C), C20(H20A,H20B,H20C), C21(H21A,H21B,H21C), C22(H22A,H22B,
 H22C), C23(H23A,H23B,H23C), C24(H24A,H24B,H24C), C25(H25A,H25B,H25C), C26(H26A,
 H26B,H26C), C27(H27A,H27B,H27C), C28(H28A,H28B,H28C)
;
_shelx_shelxl_version_number 2014/7
_olex2_submission_special_instructions 'No special instructions were received'

loop_
_space_group_symop_operation_xyz
'x, y, z'
'-x+1/2, y+1/2, -z+1/2'
'-x, -y, -z'
'x-1/2, -y-1/2, z-1/2'

loop_
_atom_site_label
_atom_site_type_symbol
_atom_site_fract_x
_atom_site_fract_y
_atom_site_fract_z
_atom_site_U_iso_or_equiv
_atom_site_adp_type
_atom_site_occupancy
_atom_site_site_symmetry_order
_atom_site_calc_flag
_atom_site_refinement_flags_posn
Sm1 Sm 0.36938(2) 0.13565(2) 0.23382(2) 0.02216(8) Uani 1 1 d .
Si1 Si 0.17179(12) -0.02247(7) 0.17126(8) 0.0298(3) Uani 1 1 d .
Si2 Si 0.25818(12) 0.00923(8) 0.39931(8) 0.0367(4) Uani 1 1 d .
Si3 Si 0.67563(11) 0.03306(7) 0.24442(8) 0.0340(4) Uani 1 1 d .
Si4 Si 0.31652(11) 0.14473(7) -0.02490(7) 0.0269(3) Uani 1 1 d .
Si5 Si 0.52012(11) 0.26689(6) 0.09628(8) 0.0264(3) Uani 1 1 d .
Si6 Si 0.08631(12) 0.23399(7) 0.23626(8) 0.0296(3) Uani 1 1 d .
O1 O 0.4601(3) 0.19506(17) 0.3573(2) 0.0441(10) Uani 1 1 d .
C1 C 0.3093(4) 0.0106(2) 0.2285(3) 0.0246(11) Uani 1 1 d .
C2 C 0.3366(4) 0.0239(2) 0.3118(3) 0.0262(11) Uani 1 1 d .
C3 C 0.4623(4) 0.0361(2) 0.3258(3) 0.0295(12) Uani 1 1 d .
H3 H 0.5047 0.0454 0.3754 0.035 Uiso 1 1 calc R
C4 C 0.5130(4) 0.0321(2) 0.2551(3) 0.0286(11) Uani 1 1 d .
C5 C 0.4179(4) 0.0162(2) 0.1954(3) 0.0303(12) Uani 1 1 d .
H5 H 0.4253 0.0102 0.1419 0.036 Uiso 1 1 calc R
C6 C 0.1198(5) -0.0895(2) 0.2228(3) 0.0443(14) Uani 1 1 d .
H6A H 0.1797 -0.1202 0.2257 0.066 Uiso 1 1 calc GR
H6B H 0.0466 -0.1040 0.1935 0.066 Uiso 1 1 calc GR
H6C H 0.1066 -0.0786 0.2758 0.066 Uiso 1 1 calc GR
C7 C 0.0430(4) 0.0305(3) 0.1536(3) 0.0417(14) Uani 1 1 d .
H7A H 0.0293 0.0479 0.2034 0.063 Uiso 1 1 calc GR
H7B H -0.0273 0.0092 0.1305 0.063 Uiso 1 1 calc GR
H7C H 0.0608 0.0615 0.1178 0.063 Uiso 1 1 calc GR
C8 C 0.2087(5) -0.0495(3) 0.0729(3) 0.0514(16) Uani 1 1 d .
H8A H 0.2398 -0.0169 0.0450 0.077 Uiso 1 1 calc GR
H8B H 0.1377 -0.0648 0.0416 0.077 Uiso 1 1 calc GR
H8C H 0.2676 -0.0807 0.0815 0.077 Uiso 1 1 calc GR
C9 C 0.0911(4) 0.0176(3) 0.3835(3) 0.0458(15) Uani 1 1 d .
H9A H 0.0706 0.0591 0.3762 0.069 Uiso 1 1 calc GR
H9B H 0.0590 0.0025 0.4292 0.069 Uiso 1 1 calc GR
H9C H 0.0581 -0.0045 0.3370 0.069 Uiso 1 1 calc GR
C10 C 0.2980(5) -0.0690(3) 0.4354(4) 0.0575(18) Uani 1 1 d .
H10A H 0.2733 -0.0971 0.3933 0.086 Uiso 1 1 calc GR
H10B H 0.2580 -0.0780 0.4805 0.086 Uiso 1 1 calc GR
H10C H 0.3829 -0.0719 0.4507 0.086 Uiso 1 1 calc GR
C11 C 0.3156(5) 0.0631(3) 0.4819(3) 0.062(2) Uani 1 1 d .
H11A H 0.4001 0.0575 0.4965 0.093 Uiso 1 1 calc GR
H11B H 0.2755 0.0559 0.5274 0.093 Uiso 1 1 calc GR
H11C H 0.3004 0.1035 0.4637 0.093 Uiso 1 1 calc GR
C12 C 0.7385(5) -0.0431(3) 0.2667(3) 0.0559(18) Uani 1 1 d .
H12A H 0.7340 -0.0529 0.3214 0.084 Uiso 1 1 calc GR
H12B H 0.8205 -0.0439 0.2575 0.084 Uiso 1 1 calc GR
H12C H 0.6934 -0.0718 0.2326 0.084 Uiso 1 1 calc GR
C13 C 0.7581(5) 0.0876(3) 0.3158(4) 0.066(2) Uani 1 1 d .
H13A H 0.7302 0.1274 0.3024 0.099 Uiso 1 1 calc GR
H13B H 0.8422 0.0852 0.3125 0.099 Uiso 1 1 calc GR
H13C H 0.7443 0.0782 0.3691 0.099 Uiso 1 1 calc GR
C14 C 0.6958(4) 0.0552(3) 0.1416(3) 0.0489(16) Uani 1 1 d .
H14A H 0.6547 0.0272 0.1043 0.073 Uiso 1 1 calc GR
H14B H 0.7795 0.0552 0.1366 0.073 Uiso 1 1 calc GR
H14C H 0.6636 0.0945 0.1306 0.073 Uiso 1 1 calc GR
C15 C 0.3074(4) 0.1819(2) 0.0731(2) 0.0200(10) Uani 1 1 d .
C16 C 0.3792(4) 0.2283(2) 0.1152(2) 0.0187(10) Uani 1 1 d .
C17 C 0.3133(4) 0.2513(2) 0.1727(2) 0.0201(10) Uani 1 1 d .
H17 H 0.3394 0.2819 0.2081 0.024 Uiso 1 1 calc R
C18 C 0.2021(4) 0.2218(2) 0.1701(2) 0.0215(10) Uani 1 1 d .
C19 C 0.2009(4) 0.1789(2) 0.1084(2) 0.0219(10) Uani 1 1 d .
H19 H 0.1385 0.1524 0.0931 0.026 Uiso 1 1 calc R
C20 C 0.1751(4) 0.1027(3) -0.0555(3) 0.0423(15) Uani 1 1 d .
H20A H 0.1645 0.0734 -0.0156 0.063 Uiso 1 1 calc GR
H20B H 0.1791 0.0830 -0.1055 0.063 Uiso 1 1 calc GR
H20C H 0.1088 0.1300 -0.0613 0.063 Uiso 1 1 calc GR
C21 C 0.3238(4) 0.2035(3) -0.1025(3) 0.0389(14) Uani 1 1 d .
H21A H 0.2563 0.2298 -0.1038 0.058 Uiso 1 1 calc GR
H21B H 0.3227 0.1849 -0.1537 0.058 Uiso 1 1 calc GR
H21C H 0.3963 0.2261 -0.0899 0.058 Uiso 1 1 calc GR
C22 C 0.4431(4) 0.0912(3) -0.0271(3) 0.0404(14) Uani 1 1 d .
H22A H 0.5175 0.1115 -0.0112 0.061 Uiso 1 1 calc GR
H22B H 0.4415 0.0758 -0.0802 0.061 Uiso 1 1 calc GR
H22C H 0.4354 0.0587 0.0090 0.061 Uiso 1 1 calc GR
C23 C 0.6226(4) 0.2233(3) 0.0400(3) 0.0401(14) Uani 1 1 d .
H23A H 0.6439 0.1864 0.0673 0.060 Uiso 1 1 calc GR
H23B H 0.6936 0.2462 0.0365 0.060 Uiso 1 1 calc GR
H23C H 0.5829 0.2149 -0.0128 0.060 Uiso 1 1 calc GR
C24 C 0.4829(5) 0.3386(2) 0.0416(3) 0.0475(15) Uani 1 1 d .
H24A H 0.4387 0.3302 -0.0098 0.071 Uiso 1 1 calc GR
H24B H 0.5555 0.3593 0.0350 0.071 Uiso 1 1 calc GR
H24C H 0.4355 0.3632 0.0716 0.071 Uiso 1 1 calc GR
C25 C 0.6077(5) 0.2865(3) 0.1950(3) 0.0498(16) Uani 1 1 d .
H25A H 0.5593 0.3106 0.2249 0.075 Uiso 1 1 calc GR
H25B H 0.6780 0.3085 0.1867 0.075 Uiso 1 1 calc GR
H25C H 0.6307 0.2505 0.2241 0.075 Uiso 1 1 calc GR
C26 C 0.1196(5) 0.1834(3) 0.3245(3) 0.0550(17) Uani 1 1 d .
H26A H 0.1267 0.1430 0.3067 0.082 Uiso 1 1 calc GR
H26B H 0.0559 0.1859 0.3566 0.082 Uiso 1 1 calc GR
H26C H 0.1934 0.1954 0.3557 0.082 Uiso 1 1 calc GR
C27 C -0.0642(4) 0.2125(3) 0.1849(3) 0.0570(19) Uani 1 1 d .
H27A H -0.0837 0.2365 0.1378 0.086 Uiso 1 1 calc GR
H27B H -0.1227 0.2189 0.2201 0.086 Uiso 1 1 calc GR
H27C H -0.0638 0.1710 0.1702 0.086 Uiso 1 1 calc GR
C28 C 0.0869(5) 0.3126(3) 0.2700(4) 0.0611(19) Uani 1 1 d .
H28A H 0.1649 0.3227 0.2967 0.092 Uiso 1 1 calc GR
H28B H 0.0291 0.3176 0.3061 0.092 Uiso 1 1 calc GR
H28C H 0.0669 0.3384 0.2247 0.092 Uiso 1 1 calc GR
C29 C 0.5489(5) 0.1756(3) 0.4208(3) 0.0556(18) Uani 1 1 d .
H29A H 0.6284 0.1833 0.4074 0.067 Uiso 1 1 calc R
H29B H 0.5411 0.1329 0.4296 0.067 Uiso 1 1 calc R
C30 C 0.5307(7) 0.2091(3) 0.4935(4) 0.078(2) Uani 1 1 d .
H30A H 0.6058 0.2256 0.5193 0.094 Uiso 1 1 calc R
H30B H 0.4978 0.1832 0.5310 0.094 Uiso 1 1 calc R
C31 C 0.4445(6) 0.2583(3) 0.4656(3) 0.0597(19) Uani 1 1 d .
H31A H 0.3670 0.2511 0.4824 0.072 Uiso 1 1 calc R
H31B H 0.4743 0.2967 0.4862 0.072 Uiso 1 1 calc R
C32 C 0.4362(6) 0.2564(3) 0.3772(3) 0.0575(18) Uani 1 1 d .
H32A H 0.3570 0.2684 0.3525 0.069 Uiso 1 1 calc R
H32B H 0.4946 0.2831 0.3590 0.069 Uiso 1 1 calc R

loop_
_atom_site_aniso_label
_atom_site_aniso_U_11
_atom_site_aniso_U_22
_atom_site_aniso_U_33
_atom_site_aniso_U_23
_atom_site_aniso_U_13
_atom_site_aniso_U_12
Sm1 0.02573(13) 0.01925(13) 0.02036(13) -0.00009(12) -0.00082(9) 0.00204(12)
Si1 0.0241(7) 0.0235(8) 0.0405(8) 0.0016(7) -0.0004(6) -0.0034(6)
Si2 0.0286(7) 0.0495(11) 0.0317(8) 0.0065(8) 0.0032(6) -0.0044(7)
Si3 0.0200(7) 0.0418(10) 0.0398(8) 0.0005(7) 0.0026(6) 0.0053(7)
Si4 0.0244(7) 0.0332(9) 0.0228(6) -0.0066(6) 0.0021(5) 0.0045(6)
Si5 0.0223(7) 0.0260(8) 0.0325(7) -0.0001(6) 0.0091(5) -0.0012(6)
Si6 0.0274(7) 0.0316(9) 0.0327(7) 0.0009(7) 0.0144(6) 0.0045(6)
O1 0.059(2) 0.033(2) 0.038(2) -0.0077(18) -0.0047(18) -0.001(2)
C1 0.020(2) 0.020(3) 0.032(3) 0.007(2) -0.0003(19) 0.002(2)
C2 0.021(2) 0.027(3) 0.031(3) 0.008(2) 0.0055(19) -0.003(2)
C3 0.033(3) 0.025(3) 0.028(3) 0.011(2) -0.005(2) 0.004(2)
C4 0.029(3) 0.019(3) 0.037(3) 0.003(2) 0.005(2) 0.003(2)
C5 0.029(3) 0.023(3) 0.039(3) -0.002(2) 0.004(2) 0.004(2)
C6 0.040(3) 0.029(3) 0.062(4) 0.007(3) -0.001(3) -0.006(3)
C7 0.026(3) 0.037(4) 0.060(4) 0.009(3) -0.001(2) 0.001(3)
C8 0.046(3) 0.052(4) 0.054(4) -0.017(3) 0.000(3) -0.010(3)
C9 0.038(3) 0.053(4) 0.048(3) 0.005(3) 0.012(3) 0.000(3)
C10 0.036(3) 0.070(5) 0.065(4) 0.033(4) 0.004(3) -0.004(3)
C11 0.054(4) 0.096(6) 0.036(3) -0.010(4) 0.012(3) -0.013(4)
C12 0.047(4) 0.063(5) 0.059(4) 0.011(4) 0.011(3) 0.027(3)
C13 0.032(3) 0.097(6) 0.069(4) -0.032(4) 0.008(3) -0.010(4)
C14 0.028(3) 0.061(4) 0.059(4) 0.005(3) 0.012(3) 0.004(3)
C15 0.020(2) 0.018(2) 0.022(2) 0.000(2) 0.0036(18) 0.004(2)
C16 0.016(2) 0.019(2) 0.021(2) 0.004(2) 0.0016(17) 0.0059(19)
C17 0.023(2) 0.020(3) 0.018(2) -0.002(2) 0.0063(18) 0.003(2)
C18 0.018(2) 0.025(3) 0.022(2) 0.006(2) 0.0052(18) 0.006(2)
C19 0.020(2) 0.020(3) 0.025(2) 0.003(2) -0.0005(18) 0.000(2)
C20 0.032(3) 0.057(4) 0.036(3) -0.015(3) -0.001(2) -0.003(3)
C21 0.038(3) 0.055(4) 0.024(3) 0.000(3) 0.009(2) 0.008(3)
C22 0.039(3) 0.039(3) 0.042(3) -0.014(3) -0.001(2) 0.012(3)
C23 0.029(3) 0.048(4) 0.046(3) 0.000(3) 0.014(2) 0.005(3)
C24 0.046(3) 0.031(3) 0.072(4) 0.016(3) 0.028(3) 0.002(3)
C25 0.035(3) 0.065(5) 0.049(3) -0.015(3) 0.006(3) -0.017(3)
C26 0.067(4) 0.061(5) 0.042(3) 0.013(3) 0.025(3) 0.004(4)
C27 0.024(3) 0.090(6) 0.060(4) -0.006(4) 0.017(3) 0.003(3)
C28 0.060(4) 0.046(4) 0.088(5) -0.016(4) 0.051(4) 0.001(3)
C29 0.062(4) 0.048(4) 0.047(4) -0.018(3) -0.023(3) 0.014(3)
C30 0.124(7) 0.053(5) 0.050(4) -0.012(4) -0.017(4) 0.012(5)
C31 0.063(4) 0.071(5) 0.045(4) -0.023(4) 0.006(3) 0.003(4)
C32 0.081(5) 0.044(4) 0.043(4) -0.017(3) -0.007(3) 0.009(4)

loop_
_atom_type_symbol
_atom_type_description
_atom_type_scat_dispersion_real
_atom_type_scat_dispersion_imag
_atom_type_scat_source
C C 0.0033 0.0016 'International Tables Vol C Tables 4.2.6.8 and 6.1.1.4'
H H 0.0000 0.0000 'International Tables Vol C Tables 4.2.6.8 and 6.1.1.4'
O O 0.0106 0.0060 'International Tables Vol C Tables 4.2.6.8 and 6.1.1.4'
Si Si 0.0817 0.0704 'International Tables Vol C Tables 4.2.6.8 and 6.1.1.4'
Sm Sm -0.1638 3.4418 'International Tables Vol C Tables 4.2.6.8 and 6.1.1.4'

loop_
_exptl_crystal_face_index_h
_exptl_crystal_face_index_k
_exptl_crystal_face_index_l
_exptl_crystal_face_perp_dist
_exptl_oxdiff_crystal_face_indexfrac_h
_exptl_oxdiff_crystal_face_indexfrac_k
_exptl_oxdiff_crystal_face_indexfrac_l
_exptl_oxdiff_crystal_face_x
_exptl_oxdiff_crystal_face_y
_exptl_oxdiff_crystal_face_z
-6 -29 -3 0.1193 -6.0000 -29.0001 -3.0000 0.2345 0.9611 0.2109
6 27 7 0.1017 6.0000 27.0002 7.0000 -0.2339 -0.9717 -0.0305
0 -11 22 0.0427 -0.0000 -10.9995 22.0000 0.0030 -0.0584 0.9922
-2 4 -23 0.0363 -2.0000 3.9995 -23.0000 0.0869 0.3022 -0.9562
9 7 -20 0.0446 9.0000 6.9999 -20.0000 -0.5707 0.0229 -0.7943
-9 -7 20 0.0400 -9.0000 -6.9999 20.0000 0.5707 -0.0229 0.7943
-13 11 -8 0.0737 -13.0000 10.9993 -8.0000 0.8311 -0.0117 -0.5506
14 -11 6 0.0543 14.0000 -10.9993 6.0000 -0.8975 0.0328 0.4809
-5 11 22 0.0662 -5.0000 11.0002 22.0000 0.4085 -0.6254 0.6709
7 -28 -5 0.1077 7.0000 -27.9996 -5.0000 -0.5671 0.7984 0.2205
-12 -19 6 0.0822 -12.0000 -19.0002 6.0000 0.6697 0.5985 0.3843
13 11 9 0.0840 13.0000 11.0006 9.0000 -0.7314 -0.6369 0.3063
-8 -27 2 0.0907 -8.0000 -27.0001 2.0000 0.3783 0.8445 0.3632
-11 -12 17 0.0429 -11.0000 -12.0000 17.0000 0.6648 0.1975 0.7273

loop_
_geom_angle_atom_site_label_1
_geom_angle_atom_site_label_2
_geom_angle_atom_site_label_3
_geom_angle
O1 Sm1 C1 126.48(12)
O1 Sm1 C2 97.92(13)
O1 Sm1 C3 83.30(13)
O1 Sm1 C4 99.40(13)
O1 Sm1 C5 127.56(13)
O1 Sm1 C15 126.57(13)
O1 Sm1 C16 98.35(12)
O1 Sm1 C17 82.45(12)
O1 Sm1 C18 97.41(13)
O1 Sm1 C19 125.96(13)
C1 Sm1 C15 106.95(13)
C1 Sm1 C16 134.80(12)
C2 Sm1 C1 28.88(12)
C2 Sm1 C15 135.28(13)
C2 Sm1 C16 163.67(13)
C3 Sm1 C1 47.26(13)
C3 Sm1 C2 29.07(12)
C3 Sm1 C15 144.83(13)
C3 Sm1 C16 153.57(12)
C4 Sm1 C1 48.32(13)
C4 Sm1 C2 48.42(13)
C4 Sm1 C3 28.66(13)
C4 Sm1 C15 118.11(13)
C4 Sm1 C16 126.75(13)
C4 Sm1 C17 153.37(13)
C5 Sm1 C1 28.91(13)
C5 Sm1 C2 47.51(14)
C5 Sm1 C3 46.69(14)
C5 Sm1 C4 29.04(13)
C5 Sm1 C15 98.64(14)
C5 Sm1 C16 119.30(13)
C5 Sm1 C17 145.40(13)
C16 Sm1 C15 28.79(12)
C17 Sm1 C1 147.00(12)
C17 Sm1 C2 158.07(12)
C17 Sm1 C3 165.43(13)
C17 Sm1 C15 47.00(12)
C17 Sm1 C16 28.34(11)
C18 Sm1 C1 120.79(13)
C18 Sm1 C2 130.58(12)
C18 Sm1 C3 158.23(13)
C18 Sm1 C4 163.08(13)
C18 Sm1 C5 134.68(13)
C18 Sm1 C15 48.23(12)
C18 Sm1 C16 48.06(12)
C18 Sm1 C17 29.07(12)
C18 Sm1 C19 29.17(13)
C19 Sm1 C1 100.28(13)
C19 Sm1 C2 121.88(13)
C19 Sm1 C3 147.54(14)
C19 Sm1 C4 133.95(13)
C19 Sm1 C5 106.48(14)
C19 Sm1 C15 28.63(12)
C19 Sm1 C16 47.10(12)
C19 Sm1 C17 46.83(13)
C1 Si1 C6 111.6(2)
C1 Si1 C7 113.9(2)
C1 Si1 C8 108.5(2)
C6 Si1 C8 106.2(3)
C7 Si1 C6 107.2(2)
C7 Si1 C8 109.1(3)
C2 Si2 C9 116.7(2)
C2 Si2 C10 107.7(3)
C2 Si2 C11 108.9(2)
C9 Si2 C10 109.2(3)
C9 Si2 C11 106.1(3)
C10 Si2 C11 108.0(3)
C4 Si3 C13 110.7(2)
C12 Si3 C4 108.8(3)
C12 Si3 C13 108.9(3)
C14 Si3 C4 110.1(2)
C14 Si3 C12 109.9(3)
C14 Si3 C13 108.5(3)
C20 Si4 C15 108.7(2)
C20 Si4 C21 106.2(2)
C20 Si4 C22 107.4(3)
C21 Si4 C15 108.9(2)
C21 Si4 C22 109.1(2)
C22 Si4 C15 116.0(2)
C23 Si5 C16 116.5(2)
C23 Si5 C25 106.8(2)
C24 Si5 C16 109.9(2)
C24 Si5 C23 107.9(2)
C24 Si5 C25 107.2(3)
C25 Si5 C16 108.1(2)
C18 Si6 C26 108.3(2)
C18 Si6 C27 110.7(2)
C27 Si6 C26 106.7(3)
C28 Si6 C18 110.7(2)
C28 Si6 C26 109.6(3)
C28 Si6 C27 110.7(3)
C29 O1 Sm1 127.8(3)
C29 O1 C32 104.3(4)
C32 O1 Sm1 127.9(3)
Si1 C1 Sm1 125.3(2)
C2 C1 Sm1 75.5(3)
C2 C1 Si1 130.0(3)
C5 C1 Sm1 73.4(3)
C5 C1 Si1 122.1(4)
C5 C1 C2 106.9(4)
Si2 C2 Sm1 128.8(2)
C1 C2 Sm1 75.6(3)
C1 C2 Si2 133.4(3)
C3 C2 Sm1 73.9(3)
C3 C2 Si2 118.2(3)
C3 C2 C1 106.0(4)
Sm1 C3 H3 115.1
C2 C3 Sm1 77.0(3)
C2 C3 H3 124.5
C4 C3 Sm1 75.2(3)
C4 C3 C2 111.1(4)
C4 C3 H3 124.5
Si3 C4 Sm1 122.2(2)
C3 C4 Sm1 76.1(3)
C3 C4 Si3 127.2(3)
C3 C4 C5 105.5(4)
C5 C4 Sm1 75.5(3)
C5 C4 Si3 126.3(4)
Sm1 C5 H5 114.1
C1 C5 Sm1 77.6(3)
C1 C5 H5 124.7
C4 C5 Sm1 75.5(3)
C4 C5 C1 110.5(4)
C4 C5 H5 124.7
Si1 C6 H6A 109.5
Si1 C6 H6B 109.5
Si1 C6 H6C 109.5
H6A C6 H6B 109.5
H6A C6 H6C 109.5
H6B C6 H6C 109.5
Si1 C7 H7A 109.5
Si1 C7 H7B 109.5
Si1 C7 H7C 109.5
H7A C7 H7B 109.5
H7A C7 H7C 109.5
H7B C7 H7C 109.5
Si1 C8 H8A 109.5
Si1 C8 H8B 109.5
Si1 C8 H8C 109.5
H8A C8 H8B 109.5
H8A C8 H8C 109.5
H8B C8 H8C 109.5
Si2 C9 H9A 109.5
Si2 C9 H9B 109.5
Si2 C9 H9C 109.5
H9A C9 H9B 109.5
H9A C9 H9C 109.5
H9B C9 H9C 109.5
Si2 C10 H10A 109.5
Si2 C10 H10B 109.5
Si2 C10 H10C 109.5
H10A C10 H10B 109.5
H10A C10 H10C 109.5
H10B C10 H10C 109.5
Si2 C11 H11A 109.5
Si2 C11 H11B 109.5
Si2 C11 H11C 109.5
H11A C11 H11B 109.5
H11A C11 H11C 109.5
H11B C11 H11C 109.5
Si3 C12 H12A 109.5
Si3 C12 H12B 109.5
Si3 C12 H12C 109.5
H12A C12 H12B 109.5
H12A C12 H12C 109.5
H12B C12 H12C 109.5
Si3 C13 H13A 109.5
Si3 C13 H13B 109.5
Si3 C13 H13C 109.5
H13A C13 H13B 109.5
H13A C13 H13C 109.5
H13B C13 H13C 109.5
Si3 C14 H14A 109.5
Si3 C14 H14B 109.5
Si3 C14 H14C 109.5
H14A C14 H14B 109.5
H14A C14 H14C 109.5
H14B C14 H14C 109.5
Si4 C15 Sm1 129.5(2)
C16 C15 Sm1 75.4(2)
C16 C15 Si4 131.4(3)
C19 C15 Sm1 72.3(2)
C19 C15 Si4 120.5(3)
C19 C15 C16 106.1(4)
Si5 C16 Sm1 124.17(18)
C15 C16 Sm1 75.8(2)
C15 C16 Si5 132.7(3)
C17 C16 Sm1 72.8(2)
C17 C16 Si5 119.7(3)
C17 C16 C15 106.8(4)
Sm1 C17 H17 113.8
C16 C17 Sm1 78.8(3)
C16 C17 H17 124.3
C16 C17 C18 111.3(4)
C18 C17 Sm1 74.8(3)
C18 C17 H17 124.3
Si6 C18 Sm1 111.22(19)
C17 C18 Sm1 76.1(2)
C17 C18 Si6 127.6(3)
C17 C18 C19 104.8(4)
C19 C18 Sm1 75.9(2)
C19 C18 Si6 127.5(3)
Sm1 C19 H19 113.4
C15 C19 Sm1 79.1(2)
C15 C19 H19 124.5
C18 C19 Sm1 75.0(2)
C18 C19 C15 111.0(4)
C18 C19 H19 124.5
Si4 C20 H20A 109.5
Si4 C20 H20B 109.5
Si4 C20 H20C 109.5
H20A C20 H20B 109.5
H20A C20 H20C 109.5
H20B C20 H20C 109.5
Si4 C21 H21A 109.5
Si4 C21 H21B 109.5
Si4 C21 H21C 109.5
H21A C21 H21B 109.5
H21A C21 H21C 109.5
H21B C21 H21C 109.5
Si4 C22 H22A 109.5
Si4 C22 H22B 109.5
Si4 C22 H22C 109.5
H22A C22 H22B 109.5
H22A C22 H22C 109.5
H22B C22 H22C 109.5
Si5 C23 H23A 109.5
Si5 C23 H23B 109.5
Si5 C23 H23C 109.5
H23A C23 H23B 109.5
H23A C23 H23C 109.5
H23B C23 H23C 109.5
Si5 C24 H24A 109.5
Si5 C24 H24B 109.5
Si5 C24 H24C 109.5
H24A C24 H24B 109.5
H24A C24 H24C 109.5
H24B C24 H24C 109.5
Si5 C25 H25A 109.5
Si5 C25 H25B 109.5
Si5 C25 H25C 109.5
H25A C25 H25B 109.5
H25A C25 H25C 109.5
H25B C25 H25C 109.5
Si6 C26 H26A 109.5
Si6 C26 H26B 109.5
Si6 C26 H26C 109.5
H26A C26 H26B 109.5
H26A C26 H26C 109.5
H26B C26 H26C 109.5
Si6 C27 H27A 109.5
Si6 C27 H27B 109.5
Si6 C27 H27C 109.5
H27A C27 H27B 109.5
H27A C27 H27C 109.5
H27B C27 H27C 109.5
Si6 C28 H28A 109.5
Si6 C28 H28B 109.5
Si6 C28 H28C 109.5
H28A C28 H28B 109.5
H28A C28 H28C 109.5
H28B C28 H28C 109.5
O1 C29 H29A 110.1
O1 C29 H29B 110.1
O1 C29 C30 107.8(5)
H29A C29 H29B 108.5
C30 C29 H29A 110.1
C30 C29 H29B 110.1
C29 C30 H30A 110.6
C29 C30 H30B 110.6
C29 C30 C31 105.6(5)
H30A C30 H30B 108.8
C31 C30 H30A 110.6
C31 C30 H30B 110.6
C30 C31 H31A 110.9
C30 C31 H31B 110.9
H31A C31 H31B 108.9
C32 C31 C30 104.1(5)
C32 C31 H31A 110.9
C32 C31 H31B 110.9
O1 C32 C31 105.8(5)
O1 C32 H32A 110.6
O1 C32 H32B 110.6
C31 C32 H32A 110.6
C31 C32 H32B 110.6
H32A C32 H32B 108.7

loop_
_geom_bond_atom_site_label_1
_geom_bond_atom_site_label_2
_geom_bond_distance
Sm1 O1 2.566(3)
Sm1 C1 2.873(5)
Sm1 C2 2.871(5)
Sm1 C3 2.832(5)
Sm1 C4 2.820(5)
Sm1 C5 2.819(5)
Sm1 C15 2.903(4)
Sm1 C16 2.897(4)
Sm1 C17 2.821(4)
Sm1 C18 2.805(4)
Sm1 C19 2.817(4)
Si1 C1 1.864(5)
Si1 C6 1.868(5)
Si1 C7 1.865(5)
Si1 C8 1.872(5)
Si2 C2 1.857(5)
Si2 C9 1.877(5)
Si2 C10 1.885(6)
Si2 C11 1.890(6)
Si3 C4 1.869(5)
Si3 C12 1.862(6)
Si3 C13 1.870(6)
Si3 C14 1.853(5)
Si4 C15 1.870(4)
Si4 C20 1.863(5)
Si4 C21 1.867(5)
Si4 C22 1.868(5)
Si5 C16 1.875(4)
Si5 C23 1.871(5)
Si5 C24 1.868(5)
Si5 C25 1.871(5)
Si6 C18 1.854(4)
Si6 C26 1.869(6)
Si6 C27 1.861(5)
Si6 C28 1.847(6)
O1 C29 1.432(6)
O1 C32 1.446(7)
C1 C2 1.433(6)
C1 C5 1.422(6)
C2 C3 1.432(6)
C3 H3 0.9300
C3 C4 1.399(6)
C4 C5 1.414(6)
C5 H5 0.9300
C6 H6A 0.9600
C6 H6B 0.9600
C6 H6C 0.9600
C7 H7A 0.9600
C7 H7B 0.9600
C7 H7C 0.9600
C8 H8A 0.9600
C8 H8B 0.9600
C8 H8C 0.9600
C9 H9A 0.9600
C9 H9B 0.9600
C9 H9C 0.9600
C10 H10A 0.9600
C10 H10B 0.9600
C10 H10C 0.9600
C11 H11A 0.9600
C11 H11B 0.9600
C11 H11C 0.9600
C12 H12A 0.9600
C12 H12B 0.9600
C12 H12C 0.9600
C13 H13A 0.9600
C13 H13B 0.9600
C13 H13C 0.9600
C14 H14A 0.9600
C14 H14B 0.9600
C14 H14C 0.9600
C15 C16 1.442(6)
C15 C19 1.417(6)
C16 C17 1.402(6)
C17 H17 0.9300
C17 C18 1.412(6)
C18 C19 1.416(6)
C19 H19 0.9300
C20 H20A 0.9600
C20 H20B 0.9600
C20 H20C 0.9600
C21 H21A 0.9600
C21 H21B 0.9600
C21 H21C 0.9600
C22 H22A 0.9600
C22 H22B 0.9600
C22 H22C 0.9600
C23 H23A 0.9600
C23 H23B 0.9600
C23 H23C 0.9600
C24 H24A 0.9600
C24 H24B 0.9600
C24 H24C 0.9600
C25 H25A 0.9600
C25 H25B 0.9600
C25 H25C 0.9600
C26 H26A 0.9600
C26 H26B 0.9600
C26 H26C 0.9600
C27 H27A 0.9600
C27 H27B 0.9600
C27 H27C 0.9600
C28 H28A 0.9600
C28 H28B 0.9600
C28 H28C 0.9600
C29 H29A 0.9700
C29 H29B 0.9700
C29 C30 1.479(8)
C30 H30A 0.9700
C30 H30B 0.9700
C30 C31 1.500(9)
C31 H31A 0.9700
C31 H31B 0.9700
C31 C32 1.486(7)
C32 H32A 0.9700
C32 H32B 0.9700

loop_
_geom_torsion_atom_site_label_1
_geom_torsion_atom_site_label_2
_geom_torsion_atom_site_label_3
_geom_torsion_atom_site_label_4
_geom_torsion
Sm1 O1 C29 C30 -152.3(4)
Sm1 O1 C32 C31 145.9(4)
Sm1 C1 C2 Si2 130.4(5)
Sm1 C1 C2 C3 -68.3(3)
Sm1 C1 C5 C4 69.2(4)
Sm1 C2 C3 C4 -68.3(4)
Sm1 C3 C4 Si3 120.1(4)
Sm1 C3 C4 C5 -70.3(3)
Sm1 C4 C5 C1 -70.6(4)
Sm1 C15 C16 Si5 123.7(4)
Sm1 C15 C16 C17 -66.8(3)
Sm1 C15 C19 C18 69.1(3)
Sm1 C16 C17 C18 -68.7(3)
Sm1 C17 C18 Si6 106.2(3)
Sm1 C17 C18 C19 -71.0(3)
Sm1 C18 C19 C15 -71.7(3)
Si1 C1 C2 Sm1 -124.2(4)
Si1 C1 C2 Si2 6.2(8)
Si1 C1 C2 C3 167.6(4)
Si1 C1 C5 Sm1 121.7(3)
Si1 C1 C5 C4 -169.2(3)
Si2 C2 C3 Sm1 -125.8(3)
Si2 C2 C3 C4 165.9(4)
Si3 C4 C5 Sm1 -119.5(4)
Si3 C4 C5 C1 169.9(4)
Si4 C15 C16 Sm1 -130.3(4)
Si4 C15 C16 Si5 -6.6(7)
Si4 C15 C16 C17 162.9(3)
Si4 C15 C19 Sm1 126.0(3)
Si4 C15 C19 C18 -164.9(3)
Si5 C16 C17 Sm1 -120.0(3)
Si5 C16 C17 C18 171.3(3)
Si6 C18 C19 Sm1 -106.1(3)
Si6 C18 C19 C15 -177.8(3)
O1 C29 C30 C31 -11.9(8)
C1 C2 C3 Sm1 69.5(3)
C1 C2 C3 C4 1.2(6)
C2 C1 C5 Sm1 -68.7(3)
C2 C1 C5 C4 0.5(6)
C2 C3 C4 Sm1 69.4(4)
C2 C3 C4 Si3 -170.4(4)
C2 C3 C4 C5 -0.9(6)
C3 C4 C5 Sm1 70.8(3)
C3 C4 C5 C1 0.3(6)
C5 C1 C2 Sm1 67.3(3)
C5 C1 C2 Si2 -162.3(4)
C5 C1 C2 C3 -1.0(5)
C6 Si1 C1 Sm1 -147.5(3)
C6 Si1 C1 C2 -46.3(5)
C6 Si1 C1 C5 120.7(4)
C7 Si1 C1 Sm1 -26.0(3)
C7 Si1 C1 C2 75.2(5)
C7 Si1 C1 C5 -117.8(4)
C8 Si1 C1 Sm1 95.8(3)
C8 Si1 C1 C2 -163.1(5)
C8 Si1 C1 C5 4.0(5)
C9 Si2 C2 Sm1 69.6(4)
C9 Si2 C2 C1 -39.2(6)
C9 Si2 C2 C3 161.2(4)
C10 Si2 C2 Sm1 -167.3(3)
C10 Si2 C2 C1 83.9(5)
C10 Si2 C2 C3 -75.7(5)
C11 Si2 C2 Sm1 -50.4(3)
C11 Si2 C2 C1 -159.2(5)
C11 Si2 C2 C3 41.2(5)
C12 Si3 C4 Sm1 178.0(3)
C12 Si3 C4 C3 80.9(5)
C12 Si3 C4 C5 -86.6(5)
C13 Si3 C4 Sm1 58.4(4)
C13 Si3 C4 C3 -38.7(6)
C13 Si3 C4 C5 153.9(5)
C14 Si3 C4 Sm1 -61.6(3)
C14 Si3 C4 C3 -158.6(5)
C14 Si3 C4 C5 33.9(5)
C15 C16 C17 Sm1 68.8(3)
C15 C16 C17 C18 0.1(5)
C16 C15 C19 Sm1 -68.4(3)
C16 C15 C19 C18 0.7(5)
C16 C17 C18 Sm1 71.3(3)
C16 C17 C18 Si6 177.5(3)
C16 C17 C18 C19 0.3(5)
C17 C18 C19 Sm1 71.2(3)
C17 C18 C19 C15 -0.6(5)
C19 C15 C16 Sm1 66.3(3)
C19 C15 C16 Si5 -170.0(3)
C19 C15 C16 C17 -0.5(5)
C20 Si4 C15 Sm1 87.1(3)
C20 Si4 C15 C16 -166.0(4)
C20 Si4 C15 C19 -4.6(5)
C21 Si4 C15 Sm1 -157.6(2)
C21 Si4 C15 C16 -50.7(5)
C21 Si4 C15 C19 110.7(4)
C22 Si4 C15 Sm1 -34.1(4)
C22 Si4 C15 C16 72.9(5)
C22 Si4 C15 C19 -125.7(4)
C23 Si5 C16 Sm1 75.6(3)
C23 Si5 C16 C15 -27.4(5)
C23 Si5 C16 C17 164.2(3)
C24 Si5 C16 Sm1 -161.3(3)
C24 Si5 C16 C15 95.7(5)
C24 Si5 C16 C17 -72.7(4)
C25 Si5 C16 Sm1 -44.6(3)
C25 Si5 C16 C15 -147.6(4)
C25 Si5 C16 C17 44.0(4)
C26 Si6 C18 Sm1 -0.4(3)
C26 Si6 C18 C17 -88.9(5)
C26 Si6 C18 C19 87.7(4)
C27 Si6 C18 Sm1 -117.0(3)
C27 Si6 C18 C17 154.5(4)
C27 Si6 C18 C19 -28.9(5)
C28 Si6 C18 Sm1 119.8(3)
C28 Si6 C18 C17 31.3(5)
C28 Si6 C18 C19 -152.1(4)
C29 O1 C32 C31 -36.0(6)
C29 C30 C31 C32 -10.0(8)
C30 C31 C32 O1 28.3(7)
C32 O1 C29 C30 29.6(7)
